data_2218461
loop_
_publ_author_name
'Mai, Anna'
'Khan, Gul S.'
'Clark, George R.'
'Barker, David'

_publ_section_title
;
 <i>N</i>-{3-[Bis(2-hydroxyethyl)aminomethyl]-5-nitrophenyl}benzamide
;
_journal_coeditor_code LH2602
_journal_issue 6
_journal_name_full 'Acta Crystallographica Section E'
_journal_page_first o978
_journal_page_last o979
_journal_paper_doi 10.1107/S1600536808009410
_journal_volume 64
_journal_year 2008
_chemical_formula_iupac 'C18 H21 N3 O5'
_chemical_formula_moiety 'C18 H21 N3 O5'
_chemical_formula_sum 'C18 H21 N3 O5'
_chemical_formula_weight 359.38
_chemical_name_systematic
;
N-{3-[Bis(2-hydroxyethyl)aminomethyl]-5-nitrophenyl}benzamide
;
_space_group_IT_number 14
_symmetry_cell_setting monoclinic
_symmetry_space_group_name_Hall '-P 2ybc'
_symmetry_space_group_name_H-M 'P 1 21/c 1'
_atom_sites_solution_hydrogens geom
_atom_sites_solution_primary direct
_atom_sites_solution_secondary difmap
_audit_creation_method SHELXL-97
_cell_angle_alpha 90.00
_cell_angle_beta 90.1140(10)
_cell_angle_gamma 90.00
_cell_formula_units_Z 8
_cell_length_a 22.7867(3)
_cell_length_b 11.08790(10)
_cell_length_c 13.51060(10)
_cell_measurement_reflns_used 8192
_cell_measurement_temperature 90(2)
_cell_measurement_theta_max 26.39
_cell_measurement_theta_min 0.89
_cell_volume 3413.54(6)
_computing_cell_refinement 'SAINT (Bruker, 1995)'
_computing_data_collection 'SMART (Bruker, 1995)'
_computing_data_reduction 'SAINT (Bruker, 1995)'
_computing_molecular_graphics 'ORTEPIII (Burnett & Johnson, 1996)'
_computing_publication_material 'SHELXTL (Sheldrick, 2008)'
_computing_structure_refinement 'SHELXL97 (Sheldrick, 2008)'
_computing_structure_solution 'SHELXS97 (Sheldrick, 2008)'
_diffrn_ambient_temperature 90(2)
_diffrn_measured_fraction_theta_full 0.993
_diffrn_measured_fraction_theta_max 0.993
_diffrn_measurement_device_type 'Bruker SMART CCD'
_diffrn_measurement_method 'area-detector \w'
_diffrn_radiation_monochromator graphite
_diffrn_radiation_source 'fine-focus sealed tube'
_diffrn_radiation_type MoK\a
_diffrn_radiation_wavelength 0.71073
_diffrn_reflns_av_R_equivalents 0.0389
_diffrn_reflns_av_sigmaI/netI 0.0481
_diffrn_reflns_limit_h_max 25
_diffrn_reflns_limit_h_min -28
_diffrn_reflns_limit_k_max 13
_diffrn_reflns_limit_k_min -12
_diffrn_reflns_limit_l_max 16
_diffrn_reflns_limit_l_min -16
_diffrn_reflns_number 20279
_diffrn_reflns_theta_full 26.39
_diffrn_reflns_theta_max 26.39
_diffrn_reflns_theta_min 0.89
_diffrn_standards_decay_% 2
_diffrn_standards_interval_count 0
_diffrn_standards_interval_time 0
_diffrn_standards_number 0
_exptl_absorpt_coefficient_mu 0.103
_exptl_absorpt_correction_T_max 0.977772
_exptl_absorpt_correction_T_min 0.857460
_exptl_absorpt_correction_type multi-scan
_exptl_absorpt_process_details '(SADABS; Sheldrick, 1997)'
_exptl_crystal_colour yellow
_exptl_crystal_density_diffrn 1.399
_exptl_crystal_density_method 'not measured'
_exptl_crystal_description needle
_exptl_crystal_F_000 1520
_exptl_crystal_size_max 0.34
_exptl_crystal_size_mid 0.22
_exptl_crystal_size_min 0.20
_refine_diff_density_max 0.253
_refine_diff_density_min -0.286
_refine_ls_extinction_method none
_refine_ls_goodness_of_fit_ref 1.037
_refine_ls_hydrogen_treatment mixed
_refine_ls_matrix_type full
_refine_ls_number_parameters 485
_refine_ls_number_reflns 6944
_refine_ls_number_restraints 0
_refine_ls_restrained_S_all 1.037
_refine_ls_R_factor_all 0.0857
_refine_ls_R_factor_gt 0.0581
_refine_ls_shift/su_max 0.000
_refine_ls_shift/su_mean 0.000
_refine_ls_structure_factor_coef Fsqd
_refine_ls_weighting_details 'calc w=1/[\s^2^(Fo^2^)+(0.0471P)^2^+3.1255P] where P=(Fo^2^+2Fc^2^)/3'
_refine_ls_weighting_scheme calc
_refine_ls_wR_factor_gt 0.1201
_refine_ls_wR_factor_ref 0.1337
_reflns_number_gt 5142
_reflns_number_total 6944
_reflns_threshold_expression I>2\s(I)
_cod_data_source_file lh2602.cif
_cod_data_source_block I
_cod_depositor_comments
;
The following automatic conversions were performed:
'_symmetry_cell_setting' value 'Monoclinic' changed to 'monoclinic'
according to '/home/saulius/struct/CIF-dictionaries/cif_core.dic'
dictionary named 'cif_core.dic' version 2.4.1 from 2010-06-29.

Automatic conversion script
Id: cif_fix_enum 1527 2010-12-29 10:47:43Z saulius 

The following automatic conversions were performed:

'_symmetry_cell_setting' value 'Monoclinic' changed to 'monoclinic'
according to /home/saulius/struct/CIF-dictionaries/cif_core.dic
dictionary named 'cif_core.dic' version 2.4.1 from 2010-06-29.

Automatic conversion script
Id: cif_fix_values 1715 2011-07-08 13:25:40Z adriana 
;
_cod_original_sg_symbol_H-M 'P 21/c'
_cod_database_code 2218461
_cod_database_fobs_code 2218461

loop_
_symmetry_equiv_pos_as_xyz
'x, y, z'
'-x, y+1/2, -z+1/2'
'-x, -y, -z'
'x, -y-1/2, z-1/2'

loop_
_atom_site_type_symbol
_atom_site_label
_atom_site_fract_x
_atom_site_fract_y
_atom_site_fract_z
_atom_site_U_iso_or_equiv
_atom_site_adp_type
_atom_site_calc_flag
_atom_site_refinement_flags
_atom_site_occupancy
O O1A 0.75115(7) 0.40282(14) 0.38171(13) 0.0273(4) Uani d . 1
O O2A 0.49791(7) 0.27802(15) 0.31865(13) 0.0281(4) Uani d . 1
O O3A 0.56436(7) 0.41672(15) 0.30441(13) 0.0313(4) Uani d . 1
O O4A 0.74524(7) -0.35100(16) 0.37188(13) 0.0298(4) Uani d . 1
H HO4A 0.7493(15) -0.433(3) 0.384(2) 0.066(11) Uiso d . 1
O O5A 0.67682(7) -0.03575(15) 0.58394(12) 0.0220(4) Uani d . 1
H HO5A 0.7008(14) -0.098(3) 0.574(2) 0.051(9) Uiso d . 1
N N1A 0.75628(7) 0.19893(16) 0.37317(13) 0.0169(4) Uani d . 1
H H1A 0.7800 0.1387 0.3734 0.020 Uiso calc R 1
N N2A 0.54971(8) 0.31179(18) 0.31848(14) 0.0218(4) Uani d . 1
N N3A 0.63691(8) -0.19644(16) 0.41918(13) 0.0186(4) Uani d . 1
C C1A 0.62210(9) 0.0133(2) 0.35151(15) 0.0185(5) Uani d . 1
C C2A 0.68029(9) 0.0499(2) 0.36241(15) 0.0176(5) Uani d . 1
H H2A 0.7094 -0.0081 0.3708 0.021 Uiso calc R 1
C C3A 0.69585(9) 0.1717(2) 0.36096(15) 0.0167(5) Uani d . 1
C C4A 0.65270(9) 0.2599(2) 0.34618(15) 0.0179(5) Uani d . 1
H H4A 0.6621 0.3415 0.3440 0.021 Uiso calc R 1
C C5A 0.59536(9) 0.2201(2) 0.33495(15) 0.0186(5) Uani d . 1
C C6A 0.57860(9) 0.1005(2) 0.33811(15) 0.0179(5) Uani d . 1
H H6A 0.5394 0.0786 0.3315 0.022 Uiso calc R 1
C C7A 0.60623(9) -0.1185(2) 0.34772(16) 0.0199(5) Uani d . 1
H H7A1 0.5643 -0.1261 0.3587 0.024 Uiso calc R 1
H H7A2 0.6143 -0.1482 0.2816 0.024 Uiso calc R 1
C C8A 0.78069(9) 0.3098(2) 0.38447(15) 0.0178(5) Uani d . 1
C C9A 0.84602(9) 0.3155(2) 0.39933(14) 0.0170(5) Uani d . 1
C C10A 0.88212(9) 0.2143(2) 0.40848(15) 0.0188(5) Uani d . 1
H H10A 0.8659 0.1374 0.4061 0.023 Uiso calc R 1
C C11A 0.94201(10) 0.2282(2) 0.42108(16) 0.0223(5) Uani d . 1
H H11A 0.9658 0.1603 0.4269 0.027 Uiso calc R 1
C C12A 0.96711(10) 0.3422(2) 0.42520(16) 0.0234(5) Uani d . 1
H H12A 1.0074 0.3508 0.4332 0.028 Uiso calc R 1
C C13A 0.93159(10) 0.4429(2) 0.41722(17) 0.0244(5) Uani d . 1
H H13A 0.9481 0.5195 0.4202 0.029 Uiso calc R 1
C C14A 0.87147(10) 0.4300(2) 0.40483(16) 0.0222(5) Uani d . 1
H H14A 0.8479 0.4982 0.4001 0.027 Uiso calc R 1
C C15A 0.63902(10) -0.3212(2) 0.38016(16) 0.0217(5) Uani d . 1
H H15A 0.6036 -0.3371 0.3424 0.026 Uiso calc R 1
H H15B 0.6402 -0.3775 0.4351 0.026 Uiso calc R 1
C C16A 0.69204(10) -0.3417(2) 0.31475(17) 0.0250(5) Uani d . 1
H H16A 0.6865 -0.4152 0.2769 0.030 Uiso calc R 1
H H16B 0.6956 -0.2753 0.2684 0.030 Uiso calc R 1
C C17A 0.61045(10) -0.1931(2) 0.51788(16) 0.0222(5) Uani d . 1
H H17A 0.6280 -0.2564 0.5578 0.027 Uiso calc R 1
H H17B 0.5689 -0.2110 0.5116 0.027 Uiso calc R 1
C C18A 0.61714(10) -0.0742(2) 0.57241(17) 0.0225(5) Uani d . 1
H H18A 0.5957 -0.0124 0.5367 0.027 Uiso calc R 1
H H18B 0.5995 -0.0819 0.6374 0.027 Uiso calc R 1
O O1B 0.75199(7) 0.42678(15) 0.63678(14) 0.0322(4) Uani d . 1
O O2B 1.00570(7) 0.29674(15) 0.68363(12) 0.0273(4) Uani d . 1
O O3B 0.93973(7) 0.43732(15) 0.69510(13) 0.0297(4) Uani d . 1
O O4B 0.75112(7) -0.22469(16) 0.54787(15) 0.0344(4) Uani d . 1
H HO4B 0.7437(17) -0.269(4) 0.482(3) 0.097(14) Uiso d . 1
O O5B 0.81384(7) -0.05141(15) 0.39894(13) 0.0241(4) Uani d . 1
H HO5B 0.7984(15) -0.080(3) 0.455(3) 0.066(11) Uiso d . 1
N N1B 0.74752(7) 0.22275(16) 0.62409(13) 0.0172(4) Uani d . 1
H H1B 0.7240 0.1631 0.6150 0.021 Uiso calc R 1
N N2B 0.95413(8) 0.33162(17) 0.68277(13) 0.0207(4) Uani d . 1
N N3B 0.87113(8) -0.15414(16) 0.55811(13) 0.0189(4) Uani d . 1
C C1B 0.88035(9) 0.0342(2) 0.65113(15) 0.0171(5) Uani d . 1
C C2B 0.82249(9) 0.0722(2) 0.63819(15) 0.0175(4) Uani d . 1
H H2B 0.7933 0.0147 0.6286 0.021 Uiso calc R 1
C C3B 0.80713(9) 0.1941(2) 0.63923(14) 0.0164(4) Uani d . 1
C C4B 0.85090(9) 0.2812(2) 0.65427(15) 0.0182(5) Uani d . 1
H H4B 0.8421 0.3631 0.6555 0.022 Uiso calc R 1
C C5B 0.90790(9) 0.2400(2) 0.66727(15) 0.0181(5) Uani d . 1
C C6B 0.92402(9) 0.1200(2) 0.66600(15) 0.0182(5) Uani d . 1
H H6B 0.9630 0.0972 0.6748 0.022 Uiso calc R 1
C C7B 0.89400(10) -0.0993(2) 0.64869(16) 0.0201(5) Uani d . 1
H H7B1 0.9361 -0.1111 0.6520 0.024 Uiso calc R 1
H H7B2 0.8765 -0.1383 0.7058 0.024 Uiso calc R 1
C C8B 0.72308(9) 0.3357(2) 0.62235(16) 0.0183(5) Uani d . 1
C C9B 0.65804(9) 0.3421(2) 0.60460(15) 0.0174(5) Uani d . 1
C C10B 0.62171(9) 0.2426(2) 0.59274(16) 0.0211(5) Uani d . 1
H H10B 0.6376 0.1653 0.5935 0.025 Uiso calc R 1
C C11B 0.56166(10) 0.2582(2) 0.57970(17) 0.0230(5) Uani d . 1
H H11B 0.5375 0.1912 0.5718 0.028 Uiso calc R 1
C C12B 0.53755(10) 0.3727(2) 0.57847(16) 0.0230(5) Uani d . 1
H H12B 0.4973 0.3826 0.5699 0.028 Uiso calc R 1
C C13B 0.57351(10) 0.4725(2) 0.59003(17) 0.0244(5) Uani d . 1
H H13B 0.5574 0.5496 0.5894 0.029 Uiso calc R 1
C C14B 0.63358(10) 0.4578(2) 0.60249(16) 0.0217(5) Uani d . 1
H H14B 0.6576 0.5251 0.6095 0.026 Uiso calc R 1
C C15B 0.85390(10) -0.2800(2) 0.56934(18) 0.0241(5) Uani d . 1
H H15C 0.8810 -0.3205 0.6138 0.029 Uiso calc R 1
H H15D 0.8556 -0.3202 0.5056 0.029 Uiso calc R 1
C C16B 0.79190(10) -0.2881(2) 0.6105(2) 0.0295(6) Uani d . 1
H H16C 0.7803 -0.3721 0.6152 0.035 Uiso calc R 1
H H16D 0.7910 -0.2537 0.6765 0.035 Uiso calc R 1
C C17B 0.90493(9) -0.1255(2) 0.46962(16) 0.0219(5) Uani d . 1
H H17C 0.9354 -0.1856 0.4603 0.026 Uiso calc R 1
H H17D 0.9237 -0.0476 0.4777 0.026 Uiso calc R 1
C C18B 0.86478(10) -0.1229(2) 0.37859(17) 0.0256(5) Uani d . 1
H H18C 0.8858 -0.0891 0.3227 0.031 Uiso calc R 1
H H18D 0.8530 -0.2044 0.3616 0.031 Uiso calc R 1

loop_
_atom_site_aniso_label
_atom_site_aniso_U_11
_atom_site_aniso_U_22
_atom_site_aniso_U_33
_atom_site_aniso_U_12
_atom_site_aniso_U_13
_atom_site_aniso_U_23
O1A 0.0197(8) 0.0177(9) 0.0446(10) 0.0000(7) -0.0021(7) -0.0027(7)
O2A 0.0161(8) 0.0301(10) 0.0381(10) 0.0037(7) -0.0001(7) 0.0003(8)
O3A 0.0264(9) 0.0175(9) 0.0500(11) 0.0047(7) -0.0008(8) 0.0038(8)
O4A 0.0260(9) 0.0202(10) 0.0433(10) 0.0004(7) -0.0023(8) -0.0025(8)
O5A 0.0189(8) 0.0200(9) 0.0269(9) -0.0015(7) -0.0029(6) -0.0022(7)
N1A 0.0124(9) 0.0179(10) 0.0203(9) 0.0004(7) 0.0003(7) 0.0007(7)
N2A 0.0177(10) 0.0245(11) 0.0231(10) 0.0042(8) 0.0009(7) -0.0007(8)
N3A 0.0184(9) 0.0159(10) 0.0216(9) -0.0025(7) -0.0008(7) 0.0015(7)
C1A 0.0160(11) 0.0223(12) 0.0172(11) -0.0010(9) -0.0012(8) 0.0007(9)
C2A 0.0165(11) 0.0197(12) 0.0166(10) 0.0022(9) -0.0004(8) 0.0013(8)
C3A 0.0140(10) 0.0212(12) 0.0148(10) -0.0024(9) 0.0008(8) 0.0000(8)
C4A 0.0172(11) 0.0184(12) 0.0180(11) -0.0006(9) 0.0019(8) 0.0009(8)
C5A 0.0162(11) 0.0225(12) 0.0171(10) 0.0037(9) 0.0016(8) 0.0010(9)
C6A 0.0134(10) 0.0231(12) 0.0174(10) -0.0027(9) 0.0019(8) 0.0011(9)
C7A 0.0151(10) 0.0193(12) 0.0252(12) -0.0027(9) -0.0041(9) 0.0002(9)
C8A 0.0195(11) 0.0184(12) 0.0156(10) 0.0003(9) 0.0014(8) 0.0006(8)
C9A 0.0145(10) 0.0248(12) 0.0116(10) -0.0020(9) 0.0011(8) -0.0003(8)
C10A 0.0176(11) 0.0198(12) 0.0188(11) -0.0031(9) 0.0007(8) 0.0002(9)
C11A 0.0191(11) 0.0266(13) 0.0213(11) 0.0031(10) 0.0001(9) 0.0023(9)
C12A 0.0152(11) 0.0326(14) 0.0223(12) -0.0056(10) -0.0007(9) 0.0000(10)
C13A 0.0216(12) 0.0227(13) 0.0290(12) -0.0079(10) 0.0007(10) -0.0021(10)
C14A 0.0205(12) 0.0219(12) 0.0242(12) -0.0008(9) -0.0004(9) -0.0022(9)
C15A 0.0234(12) 0.0193(12) 0.0226(11) -0.0049(9) -0.0001(9) -0.0001(9)
C16A 0.0262(12) 0.0216(13) 0.0271(12) 0.0016(10) 0.0019(10) -0.0004(9)
C17A 0.0201(11) 0.0217(12) 0.0250(12) -0.0027(9) 0.0020(9) -0.0009(9)
C18A 0.0195(11) 0.0245(13) 0.0233(12) -0.0001(10) 0.0031(9) -0.0017(9)
O1B 0.0197(9) 0.0183(9) 0.0585(12) -0.0010(7) -0.0027(8) -0.0001(8)
O2B 0.0166(8) 0.0315(10) 0.0340(9) -0.0032(7) 0.0004(7) -0.0044(8)
O3B 0.0248(9) 0.0210(10) 0.0432(10) -0.0052(7) 0.0037(8) -0.0076(7)
O4B 0.0218(9) 0.0294(10) 0.0519(12) 0.0049(8) -0.0131(8) -0.0103(9)
O5B 0.0194(8) 0.0239(9) 0.0289(9) 0.0039(7) -0.0015(7) 0.0039(7)
N1B 0.0120(9) 0.0178(10) 0.0217(9) -0.0008(7) -0.0002(7) -0.0017(7)
N2B 0.0178(10) 0.0248(11) 0.0195(9) -0.0052(8) 0.0029(7) -0.0023(8)
N3B 0.0186(9) 0.0159(10) 0.0223(10) 0.0001(7) 0.0000(7) -0.0012(7)
C1B 0.0164(11) 0.0211(12) 0.0136(10) 0.0001(9) -0.0007(8) 0.0007(8)
C2B 0.0171(11) 0.0183(11) 0.0170(10) -0.0029(9) -0.0002(8) -0.0019(8)
C3B 0.0154(10) 0.0214(12) 0.0124(10) -0.0005(9) 0.0017(8) -0.0020(8)
C4B 0.0188(11) 0.0191(12) 0.0168(10) 0.0013(9) 0.0031(8) -0.0018(8)
C5B 0.0174(11) 0.0234(12) 0.0134(10) -0.0053(9) 0.0032(8) -0.0020(8)
C6B 0.0142(10) 0.0251(12) 0.0154(10) 0.0009(9) 0.0005(8) -0.0023(9)
C7B 0.0170(11) 0.0194(12) 0.0238(11) 0.0026(9) -0.0029(9) 0.0016(9)
C8B 0.0190(11) 0.0170(12) 0.0189(11) 0.0001(9) 0.0012(8) 0.0012(8)
C9B 0.0168(11) 0.0209(12) 0.0145(10) 0.0019(9) 0.0018(8) 0.0011(8)
C10B 0.0187(11) 0.0185(12) 0.0260(12) 0.0020(9) 0.0003(9) -0.0020(9)
C11B 0.0184(11) 0.0246(13) 0.0262(12) -0.0016(10) 0.0007(9) -0.0012(9)
C12B 0.0169(11) 0.0306(14) 0.0216(11) 0.0041(10) -0.0006(9) 0.0006(10)
C13B 0.0255(12) 0.0209(13) 0.0267(12) 0.0086(10) -0.0011(10) 0.0016(9)
C14B 0.0228(12) 0.0191(12) 0.0232(11) -0.0002(9) 0.0003(9) 0.0022(9)
C15B 0.0229(12) 0.0172(12) 0.0322(13) 0.0012(10) -0.0023(10) -0.0003(9)
C16B 0.0217(12) 0.0218(13) 0.0449(15) 0.0001(10) -0.0013(11) 0.0010(11)
C17B 0.0169(11) 0.0228(12) 0.0259(12) 0.0029(9) 0.0018(9) -0.0008(9)
C18B 0.0261(12) 0.0266(13) 0.0243(12) 0.0027(10) -0.0003(10) -0.0021(10)

loop_
_atom_type_symbol
_atom_type_description
_atom_type_scat_dispersion_real
_atom_type_scat_dispersion_imag
_atom_type_scat_source
C C 0.0033 0.0016 'International Tables Vol C Tables 4.2.6.8 and 6.1.1.4'
H H 0.0000 0.0000 'International Tables Vol C Tables 4.2.6.8 and 6.1.1.4'
N N 0.0061 0.0033 'International Tables Vol C Tables 4.2.6.8 and 6.1.1.4'
O O 0.0106 0.0060 'International Tables Vol C Tables 4.2.6.8 and 6.1.1.4'

loop_
_geom_angle_atom_site_label_1
_geom_angle_atom_site_label_2
_geom_angle_atom_site_label_3
_geom_angle
C16A O4A HO4A 104(2)
C18A O5A HO5A 110(2)
C8A N1A C3A 127.10(19)
C8A N1A H1A 116.5
C3A N1A H1A 116.5
O3A N2A O2A 123.19(19)
O3A N2A C5A 119.14(18)
O2A N2A C5A 117.67(19)
C17A N3A C7A 112.73(17)
C17A N3A C15A 111.18(17)
C7A N3A C15A 109.31(17)
C2A C1A C6A 119.1(2)
C2A C1A C7A 120.9(2)
C6A C1A C7A 119.81(19)
C1A C2A C3A 121.4(2)
C1A C2A H2A 119.3
C3A C2A H2A 119.3
C2A C3A C4A 119.95(19)
C2A C3A N1A 116.78(19)
C4A C3A N1A 123.26(19)
C5A C4A C3A 117.0(2)
C5A C4A H4A 121.5
C3A C4A H4A 121.5
C6A C5A C4A 124.3(2)
C6A C5A N2A 118.23(19)
C4A C5A N2A 117.5(2)
C5A C6A C1A 118.21(19)
C5A C6A H6A 120.9
C1A C6A H6A 120.9
N3A C7A C1A 115.71(17)
N3A C7A H7A1 108.4
C1A C7A H7A1 108.4
N3A C7A H7A2 108.4
C1A C7A H7A2 108.4
H7A1 C7A H7A2 107.4
O1A C8A N1A 122.1(2)
O1A C8A C9A 120.6(2)
N1A C8A C9A 117.29(19)
C10A C9A C14A 118.73(19)
C10A C9A C8A 124.1(2)
C14A C9A C8A 117.1(2)
C11A C10A C9A 120.1(2)
C11A C10A H10A 119.9
C9A C10A H10A 119.9
C10A C11A C12A 120.8(2)
C10A C11A H11A 119.6
C12A C11A H11A 119.6
C13A C12A C11A 119.4(2)
C13A C12A H12A 120.3
C11A C12A H12A 120.3
C12A C13A C14A 120.3(2)
C12A C13A H13A 119.9
C14A C13A H13A 119.9
C13A C14A C9A 120.6(2)
C13A C14A H14A 119.7
C9A C14A H14A 119.7
N3A C15A C16A 111.96(18)
N3A C15A H15A 109.2
C16A C15A H15A 109.2
N3A C15A H15B 109.2
C16A C15A H15B 109.2
H15A C15A H15B 107.9
O4A C16A C15A 111.69(19)
O4A C16A H16A 109.3
C15A C16A H16A 109.3
O4A C16A H16B 109.3
C15A C16A H16B 109.3
H16A C16A H16B 107.9
N3A C17A C18A 115.01(19)
N3A C17A H17A 108.5
C18A C17A H17A 108.5
N3A C17A H17B 108.5
C18A C17A H17B 108.5
H17A C17A H17B 107.5
O5A C18A C17A 113.93(18)
O5A C18A H18A 108.8
C17A C18A H18A 108.8
O5A C18A H18B 108.8
C17A C18A H18B 108.8
H18A C18A H18B 107.7
C16B O4B HO4B 112(2)
C18B O5B HO5B 107(2)
C8B N1B C3B 126.87(19)
C8B N1B H1B 116.6
C3B N1B H1B 116.6
O3B N2B O2B 123.43(19)
O3B N2B C5B 118.97(18)
O2B N2B C5B 117.59(19)
C15B N3B C17B 115.88(18)
C15B N3B C7B 113.99(18)
C17B N3B C7B 114.08(17)
C6B C1B C2B 119.2(2)
C6B C1B C7B 121.68(19)
C2B C1B C7B 119.12(19)
C1B C2B C3B 121.9(2)
C1B C2B H2B 119.1
C3B C2B H2B 119.1
C2B C3B C4B 119.32(19)
C2B C3B N1B 117.30(19)
C4B C3B N1B 123.4(2)
C5B C4B C3B 117.2(2)
C5B C4B H4B 121.4
C3B C4B H4B 121.4
C6B C5B C4B 124.4(2)
C6B C5B N2B 118.33(19)
C4B C5B N2B 117.3(2)
C5B C6B C1B 118.1(2)
C5B C6B H6B 121.0
C1B C6B H6B 121.0
N3B C7B C1B 110.62(17)
N3B C7B H7B1 109.5
C1B C7B H7B1 109.5
N3B C7B H7B2 109.5
C1B C7B H7B2 109.5
H7B1 C7B H7B2 108.1
O1B C8B N1B 122.3(2)
O1B C8B C9B 121.2(2)
N1B C8B C9B 116.54(19)
C10B C9B C14B 119.3(2)
C10B C9B C8B 124.6(2)
C14B C9B C8B 116.1(2)
C11B C10B C9B 120.1(2)
C11B C10B H10B 119.9
C9B C10B H10B 119.9
C12B C11B C10B 120.4(2)
C12B C11B H11B 119.8
C10B C11B H11B 119.8
C11B C12B C13B 119.8(2)
C11B C12B H12B 120.1
C13B C12B H12B 120.1
C12B C13B C14B 120.1(2)
C12B C13B H13B 119.9
C14B C13B H13B 119.9
C13B C14B C9B 120.2(2)
C13B C14B H14B 119.9
C9B C14B H14B 119.9
N3B C15B C16B 110.18(19)
N3B C15B H15C 109.6
C16B C15B H15C 109.6
N3B C15B H15D 109.6
C16B C15B H15D 109.6
H15C C15B H15D 108.1
O4B C16B C15B 110.8(2)
O4B C16B H16C 109.5
C15B C16B H16C 109.5
O4B C16B H16D 109.5
C15B C16B H16D 109.5
H16C C16B H16D 108.1
N3B C17B C18B 110.30(18)
N3B C17B H17C 109.6
C18B C17B H17C 109.6
N3B C17B H17D 109.6
C18B C17B H17D 109.6
H17C C17B H17D 108.1
O5B C18B C17B 109.84(18)
O5B C18B H18C 109.7
C17B C18B H18C 109.7
O5B C18B H18D 109.7
C17B C18B H18D 109.7
H18C C18B H18D 108.2

loop_
_geom_bond_atom_site_label_1
_geom_bond_atom_site_label_2
_geom_bond_distance
O1A C8A 1.232(3)
O2A N2A 1.238(2)
O3A N2A 1.225(3)
O4A C16A 1.440(3)
O4A HO4A 0.93(4)
O5A C18A 1.433(3)
O5A HO5A 0.89(3)
N1A C8A 1.357(3)
N1A C3A 1.419(3)
N1A H1A 0.8600
N2A C5A 1.471(3)
N3A C17A 1.465(3)
N3A C7A 1.472(3)
N3A C15A 1.481(3)
C1A C2A 1.394(3)
C1A C6A 1.396(3)
C1A C7A 1.506(3)
C2A C3A 1.396(3)
C2A H2A 0.9300
C3A C4A 1.401(3)
C4A C5A 1.387(3)
C4A H4A 0.9300
C5A C6A 1.381(3)
C6A H6A 0.9300
C7A H7A1 0.9700
C7A H7A2 0.9700
C8A C9A 1.503(3)
C9A C10A 1.396(3)
C9A C14A 1.398(3)
C10A C11A 1.383(3)
C10A H10A 0.9300
C11A C12A 1.389(3)
C11A H11A 0.9300
C12A C13A 1.383(3)
C12A H12A 0.9300
C13A C14A 1.387(3)
C13A H13A 0.9300
C14A H14A 0.9300
C15A C16A 1.515(3)
C15A H15A 0.9700
C15A H15B 0.9700
C16A H16A 0.9700
C16A H16B 0.9700
C17A C18A 1.517(3)
C17A H17A 0.9700
C17A H17B 0.9700
C18A H18A 0.9700
C18A H18B 0.9700
O1B C8B 1.221(3)
O2B N2B 1.237(2)
O3B N2B 1.229(2)
O4B C16B 1.439(3)
O4B HO4B 1.03(4)
O5B C18B 1.433(3)
O5B HO5B 0.90(4)
N1B C8B 1.371(3)
N1B C3B 1.410(3)
N1B H1B 0.8600
N2B C5B 1.478(3)
N3B C15B 1.458(3)
N3B C17B 1.458(3)
N3B C7B 1.462(3)
C1B C6B 1.391(3)
C1B C2B 1.394(3)
C1B C7B 1.514(3)
C2B C3B 1.396(3)
C2B H2B 0.9300
C3B C4B 1.403(3)
C4B C5B 1.388(3)
C4B H4B 0.9300
C5B C6B 1.380(3)
C6B H6B 0.9300
C7B H7B1 0.9700
C7B H7B2 0.9700
C8B C9B 1.503(3)
C9B C10B 1.389(3)
C9B C14B 1.399(3)
C10B C11B 1.390(3)
C10B H10B 0.9300
C11B C12B 1.384(3)
C11B H11B 0.9300
C12B C13B 1.386(3)
C12B H12B 0.9300
C13B C14B 1.388(3)
C13B H13B 0.9300
C14B H14B 0.9300
C15B C16B 1.522(3)
C15B H15C 0.9700
C15B H15D 0.9700
C16B H16C 0.9700
C16B H16D 0.9700
C17B C18B 1.532(3)
C17B H17C 0.9700
C17B H17D 0.9700
C18B H18C 0.9700
C18B H18D 0.9700

loop_
_geom_hbond_atom_site_label_D
_geom_hbond_atom_site_label_H
_geom_hbond_atom_site_label_A
_geom_hbond_site_symmetry_A
_geom_hbond_distance_DH
_geom_hbond_distance_HA
_geom_hbond_distance_DA
_geom_hbond_angle_DHA
O4A HO4A O1A 1_545 0.93(4) 1.82(4) 2.736(2) 168(3)
O5A HO5A O4B . 0.89(3) 1.85(3) 2.738(2) 178(3)
N1A H1A O5B . 0.86 2.27 3.089(2) 159.3
O5B HO5B O4B . 0.90(4) 2.30(4) 3.130(3) 153(3)
O4B HO4B O4A . 1.03(4) 1.75(4) 2.762(3) 169(3)
N1B H1B O5A . 0.86 2.49 3.332(2) 167.1

loop_
_cod_related_entry_id
_cod_related_entry_database
_cod_related_entry_code
1 ChemSpider 24739892
